data_4088603
loop_
_publ_author_name
'Zhu, Xiancui'
'Li, Yang'
'Wei, Yun'
'Wang, Shaowu'
'Zhou, Shuangliu'
'Zhang, Lijun'

_publ_section_title
;
 Reactivity of 3-Imino-Functionalized Indoles with Rare-Earth-Metal
 Amides: Unexpected Substituent Effects on C--H Activation Pathways and
 Assembly of Rare-Earth-Metal Complexes
;
_journal_issue 11
_journal_name_full Organometallics
_journal_page_first 1838
_journal_paper_doi 10.1021/acs.organomet.6b00221
_journal_volume 35
_journal_year 2016
_chemical_formula_sum 'C186 H330 Ho6 N24 Si24'
_chemical_formula_weight 4566.48
_space_group_IT_number 148
_space_group_name_Hall '-R 3'
_space_group_name_H-M_alt 'R -3 :H'
_symmetry_cell_setting hexagonal
_symmetry_space_group_name_H-M 'R -3 :H'
_atom_sites_solution_hydrogens geom
_atom_sites_solution_primary direct
_atom_sites_solution_secondary difmap
_audit_creation_method SHELXL-97
_cell_angle_alpha 90.00
_cell_angle_beta 90.00
_cell_angle_gamma 120.00
_cell_formula_units_Z 3
_cell_length_a 26.9790(7)
_cell_length_b 26.9790(7)
_cell_length_c 40.165(2)
_cell_measurement_reflns_used 9900
_cell_measurement_temperature 293(2)
_cell_measurement_theta_max 23.07
_cell_measurement_theta_min 2.21
_cell_volume 25318.0(16)
_computing_structure_refinement 'SHELXL-97 (Sheldrick, 1997)'
_computing_structure_solution 'SHELXS-97 (Sheldrick, 1990)'
_diffrn_ambient_temperature 293(2)
_diffrn_measured_fraction_theta_full 0.998
_diffrn_measured_fraction_theta_max 0.998
_diffrn_measurement_device_type CCD
_diffrn_measurement_method 'phi and omega scans'
_diffrn_radiation_monochromator graphite
_diffrn_radiation_source 'fine-focus sealed tube'
_diffrn_radiation_type MoK\a
_diffrn_radiation_wavelength 0.71073
_diffrn_reflns_av_R_equivalents 0.0628
_diffrn_reflns_av_sigmaI/netI 0.0602
_diffrn_reflns_limit_h_max 35
_diffrn_reflns_limit_h_min -35
_diffrn_reflns_limit_k_max 35
_diffrn_reflns_limit_k_min -35
_diffrn_reflns_limit_l_max 51
_diffrn_reflns_limit_l_min -52
_diffrn_reflns_number 73377
_diffrn_reflns_theta_full 27.54
_diffrn_reflns_theta_max 27.54
_diffrn_reflns_theta_min 1.51
_exptl_absorpt_coefficient_mu 1.508
_exptl_absorpt_correction_T_max 0.7136
_exptl_absorpt_correction_T_min 0.6605
_exptl_absorpt_correction_type multi-scan
_exptl_absorpt_process_details sadabs
_exptl_crystal_colour colorless
_exptl_crystal_density_diffrn 0.898
_exptl_crystal_density_method 'not measured'
_exptl_crystal_description block
_exptl_crystal_F_000 7056
_exptl_crystal_size_max 0.30
_exptl_crystal_size_mid 0.27
_exptl_crystal_size_min 0.24
_platon_squeeze_details
;
;
_refine_diff_density_max 1.739
_refine_diff_density_min -0.489
_refine_diff_density_rms 0.071
_refine_ls_extinction_method none
_refine_ls_goodness_of_fit_ref 0.851
_refine_ls_hydrogen_treatment mixed
_refine_ls_matrix_type full
_refine_ls_number_parameters 400
_refine_ls_number_reflns 12951
_refine_ls_number_restraints 85
_refine_ls_restrained_S_all 0.854
_refine_ls_R_factor_all 0.0835
_refine_ls_R_factor_gt 0.0429
_refine_ls_shift/su_max 0.012
_refine_ls_shift/su_mean 0.001
_refine_ls_structure_factor_coef Fsqd
_refine_ls_weighting_details 'calc w=1/[\s^2^(Fo^2^)+(0.0623P)^2^+0.0000P] where P=(Fo^2^+2Fc^2^)/3'
_refine_ls_weighting_scheme calc
_refine_ls_wR_factor_gt 0.1000
_refine_ls_wR_factor_ref 0.1102
_reflns_number_gt 7325
_reflns_number_total 12951
_reflns_threshold_expression >2sigma(I)
_cod_data_source_file om6b00221_si_002.cif
_cod_data_source_block 110822b_0m
_cod_original_cell_volume 25318.3(16)
_cod_original_sg_symbol_H-M R-3
_cod_database_code 4088603

loop_
_symmetry_equiv_pos_as_xyz
'x, y, z'
'-y, x-y, z'
'-x+y, -x, z'
'x+2/3, y+1/3, z+1/3'
'-y+2/3, x-y+1/3, z+1/3'
'-x+y+2/3, -x+1/3, z+1/3'
'x+1/3, y+2/3, z+2/3'
'-y+1/3, x-y+2/3, z+2/3'
'-x+y+1/3, -x+2/3, z+2/3'
'-x, -y, -z'
'y, -x+y, -z'
'x-y, x, -z'
'-x+2/3, -y+1/3, -z+1/3'
'y+2/3, -x+y+1/3, -z+1/3'
'x-y+2/3, x+1/3, -z+1/3'
'-x+1/3, -y+2/3, -z+2/3'
'y+1/3, -x+y+2/3, -z+2/3'
'x-y+1/3, x+2/3, -z+2/3'

loop_
_atom_site_label
_atom_site_type_symbol
_atom_site_fract_x
_atom_site_fract_y
_atom_site_fract_z
_atom_site_U_iso_or_equiv
_atom_site_adp_type
_atom_site_occupancy
_atom_site_symmetry_multiplicity
_atom_site_calc_flag
_atom_site_refinement_flags
_atom_site_disorder_assembly
_atom_site_disorder_group
C1 C 0.76625(16) 0.60708(17) 0.32082(10) 0.0619(10) Uani 1 1 d . . .
H1 H 0.7699 0.6415 0.3281 0.074 Uiso 1 1 calc R . .
C2 C 0.78762(15) 0.57809(16) 0.33818(9) 0.0549(9) Uani 1 1 d . . .
C3 C 0.77321(15) 0.52890(16) 0.31795(9) 0.0525(9) Uani 1 1 d . . .
C4 C 0.77945(15) 0.47971(17) 0.32122(10) 0.0597(10) Uani 1 1 d . . .
H4 H 0.7972 0.4753 0.3399 0.072 Uiso 1 1 calc R . .
C5 C 0.75923(17) 0.43910(18) 0.29674(10) 0.0684(11) Uani 1 1 d . . .
H5 H 0.7634 0.4071 0.2989 0.082 Uiso 1 1 calc R . .
C6 C 0.73236(17) 0.44508(19) 0.26860(10) 0.0706(11) Uani 1 1 d . . .
H6 H 0.7196 0.4173 0.2520 0.085 Uiso 1 1 calc R . .
C7 C 0.72451(17) 0.49088(17) 0.26495(9) 0.0629(10) Uani 1 1 d . . .
H7 H 0.7060 0.4942 0.2463 0.076 Uiso 1 1 calc R . .
C8 C 0.74447(15) 0.53237(17) 0.28942(9) 0.0567(9) Uani 1 1 d . . .
C9 C 0.55810(16) 0.48625(15) 0.29592(9) 0.0578(9) Uani 1 1 d . . .
H9 H 0.5240 0.4868 0.2880 0.069 Uiso 1 1 calc R . .
C10 C 0.58928(18) 0.58428(17) 0.31512(10) 0.0627(10) Uani 1 1 d . . .
C11 C 0.5343(2) 0.57251(19) 0.32153(12) 0.0790(12) Uani 1 1 d . . .
H11 H 0.5039 0.5364 0.3165 0.095 Uiso 1 1 calc R . .
C12 C 0.5232(3) 0.6138(2) 0.33552(13) 0.0956(16) Uani 1 1 d . . .
H12 H 0.4854 0.6039 0.3397 0.115 Uiso 1 1 calc R . .
C14 C 0.6208(3) 0.6795(2) 0.33641(13) 0.0973(16) Uani 1 1 d . . .
H14 H 0.6511 0.7161 0.3408 0.117 Uiso 1 1 calc R . .
C15 C 0.6323(2) 0.63874(18) 0.32326(10) 0.0735(12) Uani 1 1 d . . .
H15 H 0.6702 0.6484 0.3198 0.088 Uiso 1 1 calc R . .
C13 C 0.5656(3) 0.6676(2) 0.34318(14) 0.1024(16) Uani 1 1 d U A .
C16 C 0.5529(4) 0.7121(3) 0.3586(2) 0.142(2) Uani 1 1 d U . .
C17A C 0.5051(9) 0.7125(8) 0.3362(5) 0.161(5) Uani 0.484(9) 1 d PU A 1
H17A H 0.5211 0.7295 0.3150 0.241 Uiso 0.484(9) 1 calc PR A 1
H17B H 0.4904 0.7342 0.3470 0.241 Uiso 0.484(9) 1 calc PR A 1
H17C H 0.4746 0.6739 0.3328 0.241 Uiso 0.484(9) 1 calc PR A 1
C18A C 0.5299(10) 0.6979(10) 0.3907(5) 0.169(6) Uani 0.484(9) 1 d PU A 1
H18A H 0.5539 0.6895 0.4044 0.254 Uiso 0.484(9) 1 calc PR A 1
H18B H 0.4922 0.6650 0.3897 0.254 Uiso 0.484(9) 1 calc PR A 1
H18C H 0.5279 0.7296 0.4001 0.254 Uiso 0.484(9) 1 calc PR A 1
C19A C 0.6065(8) 0.7748(6) 0.3532(6) 0.166(5) Uani 0.484(9) 1 d PU A 1
H19A H 0.6202 0.7784 0.3308 0.250 Uiso 0.484(9) 1 calc PR A 1
H19B H 0.6364 0.7810 0.3685 0.250 Uiso 0.484(9) 1 calc PR A 1
H19C H 0.5950 0.8027 0.3571 0.250 Uiso 0.484(9) 1 calc PR A 1
C17B C 0.5532(10) 0.7506(8) 0.3323(5) 0.169(5) Uani 0.516(9) 1 d PU A 2
H17D H 0.5917 0.7756 0.3249 0.253 Uiso 0.516(9) 1 calc PR A 2
H17E H 0.5376 0.7731 0.3410 0.253 Uiso 0.516(9) 1 calc PR A 2
H17F H 0.5303 0.7283 0.3138 0.253 Uiso 0.516(9) 1 calc PR A 2
C18B C 0.4951(9) 0.6791(9) 0.3801(6) 0.188(7) Uani 0.516(9) 1 d PU A 2
H18D H 0.4627 0.6621 0.3653 0.282 Uiso 0.516(9) 1 calc PR A 2
H18E H 0.4920 0.7058 0.3945 0.282 Uiso 0.516(9) 1 calc PR A 2
H18F H 0.4959 0.6497 0.3931 0.282 Uiso 0.516(9) 1 calc PR A 2
C19B C 0.6004(7) 0.7494(7) 0.3851(5) 0.162(5) Uani 0.516(9) 1 d PU A 2
H19D H 0.6375 0.7596 0.3764 0.243 Uiso 0.516(9) 1 calc PR A 2
H19E H 0.5938 0.7277 0.4052 0.243 Uiso 0.516(9) 1 calc PR A 2
H19F H 0.5990 0.7835 0.3898 0.243 Uiso 0.516(9) 1 calc PR A 2
C20 C 0.7512(2) 0.6224(2) 0.18465(15) 0.132(2) Uani 1 1 d . . .
H20A H 0.7436 0.6532 0.1875 0.198 Uiso 1 1 calc R . .
H20B H 0.7740 0.6290 0.1650 0.198 Uiso 1 1 calc R . .
H20C H 0.7716 0.6203 0.2037 0.198 Uiso 1 1 calc R . .
C21 C 0.6387(3) 0.5617(3) 0.14638(14) 0.167(3) Uani 1 1 d . . .
H21A H 0.6026 0.5269 0.1443 0.251 Uiso 1 1 calc R . .
H21B H 0.6590 0.5698 0.1257 0.251 Uiso 1 1 calc R . .
H21C H 0.6322 0.5927 0.1519 0.251 Uiso 1 1 calc R . .
C22 C 0.7022(4) 0.5003(3) 0.16598(17) 0.180(4) Uani 1 1 d . . .
H22A H 0.7223 0.5127 0.1452 0.271 Uiso 1 1 calc R . .
H22B H 0.6683 0.4638 0.1631 0.271 Uiso 1 1 calc R . .
H22C H 0.7265 0.4972 0.1823 0.271 Uiso 1 1 calc R . .
C23 C 0.5753(3) 0.4101(2) 0.20259(13) 0.126(2) Uani 1 1 d . . .
H23A H 0.5765 0.4152 0.1789 0.188 Uiso 1 1 calc R . .
H23B H 0.5398 0.3769 0.2087 0.188 Uiso 1 1 calc R . .
H23C H 0.6066 0.4050 0.2093 0.188 Uiso 1 1 calc R . .
C24 C 0.5189(2) 0.4829(2) 0.21065(13) 0.121(2) Uani 1 1 d . . .
H24A H 0.5153 0.5092 0.2252 0.182 Uiso 1 1 calc R . .
H24B H 0.4846 0.4462 0.2117 0.182 Uiso 1 1 calc R . .
H24C H 0.5248 0.4971 0.1882 0.182 Uiso 1 1 calc R . .
C25 C 0.57403(18) 0.45637(16) 0.26956(9) 0.0633(10) Uani 1 1 d . . .
H25A H 0.5459 0.4160 0.2710 0.076 Uiso 1 1 calc R . .
H25B H 0.6103 0.4602 0.2764 0.076 Uiso 1 1 calc R . .
C26 C 0.6791(3) 0.7272(3) 0.18817(15) 0.144(3) Uani 1 1 d . . .
H26A H 0.7164 0.7605 0.1861 0.216 Uiso 1 1 calc R . .
H26B H 0.6507 0.7360 0.1807 0.216 Uiso 1 1 calc R . .
H26C H 0.6773 0.6968 0.1748 0.216 Uiso 1 1 calc R . .
C27 C 0.5947(2) 0.6373(2) 0.23267(14) 0.1149(19) Uani 1 1 d . . .
H27A H 0.5940 0.6116 0.2158 0.172 Uiso 1 1 calc R . .
H27B H 0.5651 0.6462 0.2283 0.172 Uiso 1 1 calc R . .
H27C H 0.5885 0.6194 0.2541 0.172 Uiso 1 1 calc R . .
C28 C 0.6579(3) 0.7603(3) 0.25520(17) 0.154(3) Uani 1 1 d . . .
H28A H 0.6529 0.7511 0.2785 0.231 Uiso 1 1 calc R . .
H28B H 0.6251 0.7614 0.2469 0.231 Uiso 1 1 calc R . .
H28C H 0.6915 0.7969 0.2520 0.231 Uiso 1 1 calc R . .
C29 C 0.8113(3) 0.8091(3) 0.2313(2) 0.184(3) Uani 1 1 d . . .
H29A H 0.8119 0.7985 0.2086 0.275 Uiso 1 1 calc R . .
H29B H 0.8494 0.8368 0.2382 0.275 Uiso 1 1 calc R . .
H29C H 0.7869 0.8254 0.2333 0.275 Uiso 1 1 calc R . .
C30 C 0.7868(3) 0.7669(3) 0.30301(16) 0.141(2) Uani 1 1 d . . .
H30A H 0.7648 0.7857 0.3054 0.212 Uiso 1 1 calc R . .
H30B H 0.8260 0.7930 0.3088 0.212 Uiso 1 1 calc R . .
H30C H 0.7717 0.7342 0.3174 0.212 Uiso 1 1 calc R . .
C31 C 0.8360(2) 0.7181(2) 0.25454(14) 0.1164(19) Uani 1 1 d . . .
H31A H 0.8247 0.6854 0.2686 0.175 Uiso 1 1 calc R . .
H31B H 0.8732 0.7482 0.2611 0.175 Uiso 1 1 calc R . .
H31C H 0.8371 0.7079 0.2318 0.175 Uiso 1 1 calc R . .
Ho1 Ho 0.675079(8) 0.596138(8) 0.260119(4) 0.05808(8) Uani 1 1 d . . .
N1 N 0.73864(14) 0.58063(14) 0.29131(8) 0.0633(8) Uani 1 1 d . . .
N2 N 0.60515(13) 0.54736(13) 0.29963(7) 0.0594(8) Uani 1 1 d . . .
H2 H 0.6263 0.5437 0.3161 0.071 Uiso 1 1 calc R . .
N3 N 0.64568(15) 0.53702(14) 0.21747(7) 0.0696(9) Uani 1 1 d . . .
N4 N 0.71532(15) 0.68994(14) 0.24958(8) 0.0761(10) Uani 1 1 d . . .
Si1 Si 0.68206(7) 0.55341(7) 0.18021(3) 0.0985(5) Uani 1 1 d . . .
Si2 Si 0.58137(6) 0.47558(5) 0.22402(3) 0.0740(4) Uani 1 1 d . . .
Si3 Si 0.66585(7) 0.70451(6) 0.23218(4) 0.0955(5) Uani 1 1 d . . .
Si4 Si 0.78305(7) 0.74328(6) 0.25880(4) 0.1056(5) Uani 1 1 d . . .

loop_
_atom_site_aniso_label
_atom_site_aniso_U_11
_atom_site_aniso_U_22
_atom_site_aniso_U_33
_atom_site_aniso_U_23
_atom_site_aniso_U_13
_atom_site_aniso_U_12
C1 0.068(3) 0.062(2) 0.060(2) -0.001(2) 0.000(2) 0.036(2)
C2 0.047(2) 0.060(2) 0.053(2) -0.0017(18) 0.0037(17) 0.0232(19)
C3 0.048(2) 0.068(2) 0.046(2) 0.0053(18) 0.0057(16) 0.0329(19)
C4 0.051(2) 0.075(3) 0.058(2) 0.002(2) -0.0006(18) 0.035(2)
C5 0.074(3) 0.073(3) 0.072(3) -0.008(2) -0.003(2) 0.047(2)
C6 0.072(3) 0.083(3) 0.063(3) -0.018(2) -0.014(2) 0.042(2)
C7 0.069(3) 0.068(3) 0.052(2) -0.003(2) -0.0067(19) 0.034(2)
C8 0.051(2) 0.066(2) 0.051(2) 0.0015(19) 0.0000(18) 0.027(2)
C9 0.061(2) 0.057(2) 0.051(2) 0.0004(18) -0.0015(18) 0.026(2)
C10 0.075(3) 0.061(3) 0.056(2) 0.0025(19) 0.000(2) 0.037(2)
C11 0.082(3) 0.067(3) 0.094(3) 0.002(2) 0.004(3) 0.041(3)
C12 0.117(4) 0.087(4) 0.105(4) 0.011(3) 0.022(3) 0.068(4)
C14 0.134(5) 0.059(3) 0.095(4) -0.008(3) 0.000(3) 0.045(3)
C15 0.085(3) 0.061(3) 0.073(3) -0.002(2) 0.000(2) 0.035(3)
C13 0.133(5) 0.079(4) 0.117(4) -0.001(3) 0.011(4) 0.068(4)
C16 0.188(5) 0.120(4) 0.162(5) -0.015(4) 0.010(4) 0.109(4)
C17A 0.210(11) 0.129(10) 0.216(11) -0.012(9) -0.005(10) 0.140(8)
C18A 0.213(14) 0.159(11) 0.165(10) -0.056(9) 0.018(10) 0.115(10)
C19A 0.212(10) 0.116(7) 0.203(11) -0.041(8) 0.009(9) 0.105(7)
C17B 0.232(12) 0.132(9) 0.209(10) -0.004(7) -0.002(10) 0.141(8)
C18B 0.210(12) 0.167(11) 0.197(13) -0.059(10) 0.043(10) 0.101(10)
C19B 0.204(10) 0.133(9) 0.168(10) -0.051(8) 0.022(8) 0.098(8)
C20 0.112(5) 0.125(5) 0.121(5) 0.007(4) 0.041(4) 0.030(4)
C21 0.192(7) 0.173(7) 0.071(4) 0.035(4) -0.009(4) 0.043(6)
C22 0.256(9) 0.147(6) 0.137(6) 0.012(5) 0.110(6) 0.099(6)
C23 0.177(6) 0.077(4) 0.079(4) -0.023(3) 0.011(4) 0.031(4)
C24 0.103(4) 0.120(5) 0.098(4) 0.026(3) -0.035(3) 0.024(4)
C25 0.080(3) 0.058(2) 0.048(2) 0.0003(18) -0.002(2) 0.031(2)
C26 0.183(7) 0.147(6) 0.115(5) 0.063(4) 0.007(5) 0.093(5)
C27 0.117(5) 0.137(5) 0.110(4) 0.021(4) -0.015(3) 0.078(4)
C28 0.222(8) 0.124(5) 0.175(7) -0.010(5) -0.028(6) 0.131(6)
C29 0.146(6) 0.091(5) 0.255(9) 0.079(5) 0.023(6) 0.016(4)
C30 0.126(5) 0.109(5) 0.161(6) -0.031(4) -0.013(4) 0.037(4)
C31 0.101(4) 0.115(5) 0.117(5) 0.007(4) 0.005(3) 0.042(4)
Ho1 0.06679(13) 0.05550(12) 0.05067(11) 0.00868(8) -0.00163(9) 0.02961(10)
N1 0.071(2) 0.066(2) 0.057(2) 0.0010(16) -0.0051(16) 0.0369(18)
N2 0.067(2) 0.060(2) 0.0505(18) 0.0012(15) -0.0024(15) 0.0310(17)
N3 0.086(2) 0.073(2) 0.0474(19) 0.0066(16) -0.0036(17) 0.038(2)
N4 0.091(3) 0.060(2) 0.074(2) 0.0165(17) 0.0053(19) 0.035(2)
Si1 0.1248(13) 0.0940(10) 0.0582(8) 0.0070(7) 0.0169(8) 0.0408(10)
Si2 0.0942(9) 0.0680(8) 0.0439(6) 0.0003(5) -0.0096(6) 0.0287(7)
Si3 0.1304(13) 0.0820(10) 0.0874(10) 0.0219(8) 0.0019(9) 0.0631(10)
Si4 0.1047(12) 0.0652(9) 0.1226(13) 0.0165(8) 0.0060(10) 0.0243(8)

loop_
_atom_type_symbol
_atom_type_description
_atom_type_scat_dispersion_real
_atom_type_scat_dispersion_imag
_atom_type_scat_source
C C 0.0033 0.0016 'International Tables Vol C Tables 4.2.6.8 and 6.1.1.4'
H H 0.0000 0.0000 'International Tables Vol C Tables 4.2.6.8 and 6.1.1.4'
N N 0.0061 0.0033 'International Tables Vol C Tables 4.2.6.8 and 6.1.1.4'
Si Si 0.0817 0.0704 'International Tables Vol C Tables 4.2.6.8 and 6.1.1.4'
Ho Ho -0.2175 4.6783 'International Tables Vol C Tables 4.2.6.8 and 6.1.1.4'

loop_
_geom_angle_atom_site_label_1
_geom_angle_atom_site_label_2
_geom_angle_atom_site_label_3
_geom_angle
_geom_angle_site_symmetry_1
_geom_angle_site_symmetry_3
C2 C1 N1 114.2(3) . .
C2 C1 H1 122.9 . .
N1 C1 H1 122.9 . .
C1 C2 C3 104.1(3) . .
C1 C2 C9 127.7(4) . 17
C3 C2 C9 128.2(3) . 17
C8 C3 C4 117.4(4) . .
C8 C3 C2 107.6(3) . .
C4 C3 C2 134.9(3) . .
C5 C4 C3 119.7(4) . .
C5 C4 H4 120.2 . .
C3 C4 H4 120.2 . .
C4 C5 C6 120.8(4) . .
C4 C5 H5 119.6 . .
C6 C5 H5 119.6 . .
C7 C6 C5 121.2(4) . .
C7 C6 H6 119.4 . .
C5 C6 H6 119.4 . .
C6 C7 C8 119.0(4) . .
C6 C7 H7 120.5 . .
C8 C7 H7 120.5 . .
C7 C8 N1 128.1(4) . .
C7 C8 C3 121.9(4) . .
N1 C8 C3 109.9(3) . .
N2 C9 C2 112.4(3) . 18_545
N2 C9 C25 110.1(3) . .
C2 C9 C25 111.7(3) 18_545 .
N2 C9 H9 107.4 . .
C2 C9 H9 107.4 18_545 .
C25 C9 H9 107.4 . .
C11 C10 C15 115.9(4) . .
C11 C10 N2 126.3(4) . .
C15 C10 N2 117.7(4) . .
C10 C11 C12 121.6(5) . .
C10 C11 H11 119.2 . .
C12 C11 H11 119.2 . .
C13 C12 C11 122.3(5) . .
C13 C12 H12 118.9 . .
C11 C12 H12 118.9 . .
C13 C14 C15 122.0(5) . .
C13 C14 H14 119.0 . .
C15 C14 H14 119.0 . .
C10 C15 C14 122.0(5) . .
C10 C15 H15 119.0 . .
C14 C15 H15 119.0 . .
C12 C13 C14 116.1(5) . .
C12 C13 C16 121.8(6) . .
C14 C13 C16 122.1(6) . .
C17A C16 C18A 106.0(13) . .
C17A C16 C19A 103.0(10) . .
C18A C16 C19A 117.2(12) . .
C17A C16 C13 106.1(8) . .
C18A C16 C13 113.6(11) . .
C19A C16 C13 109.7(8) . .
C17A C16 C18B 74.8(11) . .
C18A C16 C18B 34.8(11) . .
C19A C16 C18B 140.6(10) . .
C13 C16 C18B 108.6(10) . .
C17A C16 C17B 45.9(8) . .
C18A C16 C17B 134.1(13) . .
C19A C16 C17B 58.3(9) . .
C13 C16 C17B 109.7(9) . .
C18B C16 C17B 115.7(13) . .
C17A C16 C19B 141.8(9) . .
C18A C16 C19B 70.2(10) . .
C19A C16 C19B 53.2(8) . .
C13 C16 C19B 110.0(8) . .
C18B C16 C19B 104.2(11) . .
C17B C16 C19B 108.4(11) . .
C16 C17A H17A 109.5 . .
C16 C17A H17B 109.5 . .
H17A C17A H17B 109.5 . .
C16 C17A H17C 109.5 . .
H17A C17A H17C 109.5 . .
H17B C17A H17C 109.5 . .
C16 C18A H18A 109.5 . .
C16 C18A H18B 109.5 . .
H18A C18A H18B 109.5 . .
C16 C18A H18C 109.5 . .
H18A C18A H18C 109.5 . .
H18B C18A H18C 109.5 . .
C16 C19A H19A 109.5 . .
C16 C19A H19B 109.5 . .
H19A C19A H19B 109.5 . .
C16 C19A H19C 109.5 . .
H19A C19A H19C 109.5 . .
H19B C19A H19C 109.5 . .
C16 C17B H17D 109.5 . .
C16 C17B H17E 109.5 . .
H17D C17B H17E 109.5 . .
C16 C17B H17F 109.5 . .
H17D C17B H17F 109.5 . .
H17E C17B H17F 109.5 . .
C16 C18B H18D 109.5 . .
C16 C18B H18E 109.5 . .
H18D C18B H18E 109.5 . .
C16 C18B H18F 109.5 . .
H18D C18B H18F 109.5 . .
H18E C18B H18F 109.5 . .
C16 C19B H19D 109.5 . .
C16 C19B H19E 109.5 . .
H19D C19B H19E 109.5 . .
C16 C19B H19F 109.5 . .
H19D C19B H19F 109.5 . .
H19E C19B H19F 109.5 . .
Si1 C20 H20A 109.5 . .
Si1 C20 H20B 109.5 . .
H20A C20 H20B 109.5 . .
Si1 C20 H20C 109.5 . .
H20A C20 H20C 109.5 . .
H20B C20 H20C 109.5 . .
Si1 C21 H21A 109.5 . .
Si1 C21 H21B 109.5 . .
H21A C21 H21B 109.5 . .
Si1 C21 H21C 109.5 . .
H21A C21 H21C 109.5 . .
H21B C21 H21C 109.5 . .
Si1 C22 H22A 109.5 . .
Si1 C22 H22B 109.5 . .
H22A C22 H22B 109.5 . .
Si1 C22 H22C 109.5 . .
H22A C22 H22C 109.5 . .
H22B C22 H22C 109.5 . .
Si2 C23 H23A 109.5 . .
Si2 C23 H23B 109.5 . .
H23A C23 H23B 109.5 . .
Si2 C23 H23C 109.5 . .
H23A C23 H23C 109.5 . .
H23B C23 H23C 109.5 . .
Si2 C24 H24A 109.5 . .
Si2 C24 H24B 109.5 . .
H24A C24 H24B 109.5 . .
Si2 C24 H24C 109.5 . .
H24A C24 H24C 109.5 . .
H24B C24 H24C 109.5 . .
C9 C25 Si2 123.4(3) . .
C9 C25 H25A 106.5 . .
Si2 C25 H25A 106.5 . .
C9 C25 H25B 106.5 . .
Si2 C25 H25B 106.5 . .
H25A C25 H25B 106.5 . .
Si3 C26 H26A 109.5 . .
Si3 C26 H26B 109.5 . .
H26A C26 H26B 109.5 . .
Si3 C26 H26C 109.5 . .
H26A C26 H26C 109.5 . .
H26B C26 H26C 109.5 . .
Si3 C27 H27A 109.5 . .
Si3 C27 H27B 109.5 . .
H27A C27 H27B 109.5 . .
Si3 C27 H27C 109.5 . .
H27A C27 H27C 109.5 . .
H27B C27 H27C 109.5 . .
Si3 C28 H28A 109.5 . .
Si3 C28 H28B 109.5 . .
H28A C28 H28B 109.5 . .
Si3 C28 H28C 109.5 . .
H28A C28 H28C 109.5 . .
H28B C28 H28C 109.5 . .
Si4 C29 H29A 109.5 . .
Si4 C29 H29B 109.5 . .
H29A C29 H29B 109.5 . .
Si4 C29 H29C 109.5 . .
H29A C29 H29C 109.5 . .
H29B C29 H29C 109.5 . .
Si4 C30 H30A 109.5 . .
Si4 C30 H30B 109.5 . .
H30A C30 H30B 109.5 . .
Si4 C30 H30C 109.5 . .
H30A C30 H30C 109.5 . .
H30B C30 H30C 109.5 . .
Si4 C31 H31A 109.5 . .
Si4 C31 H31B 109.5 . .
H31A C31 H31B 109.5 . .
Si4 C31 H31C 109.5 . .
H31A C31 H31C 109.5 . .
H31B C31 H31C 109.5 . .
N3 Ho1 N4 117.86(12) . .
N3 Ho1 N2 103.08(11) . .
N4 Ho1 N2 124.79(12) . .
N3 Ho1 N1 108.66(12) . .
N4 Ho1 N1 108.72(12) . .
N2 Ho1 N1 89.60(11) . .
N3 Ho1 Si3 102.77(9) . .
N4 Ho1 Si3 29.71(10) . .
N2 Ho1 Si3 109.96(8) . .
N1 Ho1 Si3 137.91(9) . .
C8 N1 C1 104.2(3) . .
C8 N1 Ho1 125.4(2) . .
C1 N1 Ho1 128.3(3) . .
C10 N2 C9 115.5(3) . .
C10 N2 Ho1 110.5(2) . .
C9 N2 Ho1 124.0(2) . .
C10 N2 H2 100.6 . .
C9 N2 H2 100.6 . .
Ho1 N2 H2 100.6 . .
Si2 N3 Si1 123.5(2) . .
Si2 N3 Ho1 113.85(16) . .
Si1 N3 Ho1 122.54(18) . .
Si4 N4 Si3 121.5(2) . .
Si4 N4 Ho1 128.39(19) . .
Si3 N4 Ho1 110.03(17) . .
N3 Si1 C22 114.7(2) . .
N3 Si1 C20 109.2(2) . .
C22 Si1 C20 105.4(3) . .
N3 Si1 C21 110.5(3) . .
C22 Si1 C21 108.0(4) . .
C20 Si1 C21 108.7(3) . .
N3 Si2 C24 112.5(2) . .
N3 Si2 C25 109.30(17) . .
C24 Si2 C25 109.3(2) . .
N3 Si2 C23 113.8(2) . .
C24 Si2 C23 107.8(3) . .
C25 Si2 C23 103.6(2) . .
N4 Si3 C26 114.9(3) . .
N4 Si3 C28 113.5(2) . .
C26 Si3 C28 106.8(3) . .
N4 Si3 C27 108.2(2) . .
C26 Si3 C27 105.5(3) . .
C28 Si3 C27 107.5(3) . .
N4 Si3 Ho1 40.26(11) . .
C26 Si3 Ho1 122.5(2) . .
C28 Si3 Ho1 130.1(2) . .
C27 Si3 Ho1 68.10(17) . .
N4 Si4 C30 110.2(2) . .
N4 Si4 C31 111.3(2) . .
C30 Si4 C31 106.8(3) . .
N4 Si4 C29 115.0(3) . .
C30 Si4 C29 107.8(3) . .
C31 Si4 C29 105.3(3) . .

loop_
_geom_bond_atom_site_label_1
_geom_bond_atom_site_label_2
_geom_bond_distance
_geom_bond_site_symmetry_2
C1 C2 1.372(5) .
C1 N1 1.392(5) .
C1 H1 0.9300 .
C2 C3 1.434(5) .
C2 C9 1.506(5) 17
C3 C8 1.412(5) .
C3 C4 1.425(5) .
C4 C5 1.366(5) .
C4 H4 0.9300 .
C5 C6 1.395(5) .
C5 H5 0.9300 .
C6 C7 1.362(5) .
C6 H6 0.9300 .
C7 C8 1.381(5) .
C7 H7 0.9300 .
C8 N1 1.389(5) .
C9 N2 1.503(4) .
C9 C2 1.506(5) 18_545
C9 C25 1.517(5) .
C9 H9 0.9800 .
C10 C11 1.376(6) .
C10 C15 1.382(5) .
C10 N2 1.411(5) .
C11 C12 1.408(6) .
C11 H11 0.9300 .
C12 C13 1.360(7) .
C12 H12 0.9300 .
C14 C13 1.383(7) .
C14 C15 1.389(6) .
C14 H14 0.9300 .
C15 H15 0.9300 .
C13 C16 1.535(8) .
C16 C17A 1.579(17) .
C16 C18A 1.40(2) .
C16 C19A 1.598(18) .
C16 C18B 1.61(2) .
C16 C17B 1.481(16) .
C16 C19B 1.581(16) .
C17A H17A 0.9600 .
C17A H17B 0.9600 .
C17A H17C 0.9600 .
C18A H18A 0.9600 .
C18A H18B 0.9600 .
C18A H18C 0.9600 .
C19A H19A 0.9600 .
C19A H19B 0.9600 .
C19A H19C 0.9600 .
C17B H17D 0.9600 .
C17B H17E 0.9600 .
C17B H17F 0.9600 .
C18B H18D 0.9600 .
C18B H18E 0.9600 .
C18B H18F 0.9600 .
C19B H19D 0.9600 .
C19B H19E 0.9600 .
C19B H19F 0.9600 .
C20 Si1 1.872(5) .
C20 H20A 0.9600 .
C20 H20B 0.9600 .
C20 H20C 0.9600 .
C21 Si1 1.879(6) .
C21 H21A 0.9600 .
C21 H21B 0.9600 .
C21 H21C 0.9600 .
C22 Si1 1.857(6) .
C22 H22A 0.9600 .
C22 H22B 0.9600 .
C22 H22C 0.9600 .
C23 Si2 1.898(5) .
C23 H23A 0.9600 .
C23 H23B 0.9600 .
C23 H23C 0.9600 .
C24 Si2 1.871(5) .
C24 H24A 0.9600 .
C24 H24B 0.9600 .
C24 H24C 0.9600 .
C25 Si2 1.885(4) .
C25 H25A 0.9700 .
C25 H25B 0.9700 .
C26 Si3 1.846(6) .
C26 H26A 0.9600 .
C26 H26B 0.9600 .
C26 H26C 0.9600 .
C27 Si3 1.870(6) .
C27 H27A 0.9600 .
C27 H27B 0.9600 .
C27 H27C 0.9600 .
C28 Si3 1.867(6) .
C28 H28A 0.9600 .
C28 H28B 0.9600 .
C28 H28C 0.9600 .
C29 Si4 1.897(6) .
C29 H29A 0.9600 .
C29 H29B 0.9600 .
C29 H29C 0.9600 .
C30 Si4 1.872(6) .
C30 H30A 0.9600 .
C30 H30B 0.9600 .
C30 H30C 0.9600 .
C31 Si4 1.870(6) .
C31 H31A 0.9600 .
C31 H31B 0.9600 .
C31 H31C 0.9600 .
Ho1 N3 2.200(3) .
Ho1 N4 2.239(3) .
Ho1 N2 2.308(3) .
Ho1 N1 2.324(3) .
Ho1 Si3 3.2554(13) .
N2 H2 0.9100 .
N3 Si2 1.718(4) .
N3 Si1 1.722(3) .
N4 Si4 1.708(4) .
N4 Si3 1.717(4) .

loop_
_platon_squeeze_void_nr
_platon_squeeze_void_average_x
_platon_squeeze_void_average_y
_platon_squeeze_void_average_z
_platon_squeeze_void_volume
_platon_squeeze_void_count_electrons
_platon_squeeze_void_content
1 0.000 0.000 0.000 13 0 ' '
2 0.333 0.667 0.167 3560 743 ' '
3 0.667 0.333 -0.167 3560 742 ' '
4 0.000 0.000 0.500 3557 742 ' '
5 0.667 0.333 0.333 11 0 ' '
6 0.333 0.667 0.667 11 0 ' '
